data_2019533
loop_
_publ_author_name
'Zhou, Yu-Jun'
'Lv, Jing'
'Yu, Kai'
'Ma, Jian-Ping'
'Guo, Dian-Shun'

_publ_section_title
;
 Supramolecular structures in three thiouracil derivatives:
 5,6-trimethylene-2-sulfanylidene-1,2-dihydropyrimidin-4(3<i>H</i>)-one,
 2-(4-fluorobenzylsulfanyl)-5,6-trimethylenepyrimidin-4(3<i>H</i>)-one and
 methyl
 2-{[2-(4-fluorobenzylsulfanyl)-5,6-trimethylenepyrimidin-4-yl]oxy}acetate
;
_journal_coeditor_code SF3223
_journal_issue 4
_journal_name_full 'Acta Crystallographica Section C'
_journal_page_first 416
_journal_page_last 420
_journal_paper_doi 10.1107/S2053229614006111
_journal_volume 70
_journal_year 2014
_chemical_formula_iupac 'C7 H8 N2 O S'
_chemical_formula_moiety 'C7 H8 N2 O S'
_chemical_formula_sum 'C7 H8 N2 O S'
_chemical_formula_weight 168.21
_chemical_name_common
;
5,6-Trimethylene-2-sulfanylidene-1<i>H</i>-pyrimidin-4-one
;
_chemical_name_systematic 2-Sulfanylidene-1,2,3,4,6,7-hexahydro-5<i>H</i>-cyclopenta[<i>d</i>]pyrimidin-4-one
_space_group_IT_number 12
_symmetry_cell_setting monoclinic
_symmetry_space_group_name_Hall '-C 2y'
_symmetry_space_group_name_H-M 'C 1 2/m 1'
_atom_sites_solution_hydrogens geom
_atom_sites_solution_primary direct
_atom_sites_solution_secondary difmap
_audit_creation_method SHELXL97
_cell_angle_alpha 90.00
_cell_angle_beta 97.935(13)
_cell_angle_gamma 90.00
_cell_formula_units_Z 4
_cell_length_a 16.158(15)
_cell_length_b 6.986(6)
_cell_length_c 6.810(6)
_cell_measurement_temperature 293(2)
_cell_volume 761.4(12)
_computing_cell_refinement 'SMART (Bruker, 1999)'
_computing_data_collection 'SMART (Bruker, 1999)'
_computing_data_reduction 'SAINT (Bruker, 1999)'
_computing_molecular_graphics 'SHELXTL (Sheldrick, 2008)'
_computing_publication_material 'SHELXTL (Sheldrick, 2008)'
_computing_structure_refinement 'SHELXS97 (Sheldrick, 2008)'
_computing_structure_solution 'SHELXS97 (Sheldrick, 2008)'
_diffrn_ambient_temperature 293(2)
_diffrn_measured_fraction_theta_full 0.994
_diffrn_measured_fraction_theta_max 0.994
_diffrn_measurement_device_type 'Bruker SMART CCD area-detector'
_diffrn_measurement_method '\f and \w'
_diffrn_radiation_monochromator graphite
_diffrn_radiation_source 'fine-focus sealed tube'
_diffrn_radiation_type MoK\a
_diffrn_radiation_wavelength 0.71073
_diffrn_reflns_av_R_equivalents 0.0903
_diffrn_reflns_av_sigmaI/netI 0.0687
_diffrn_reflns_limit_h_max 16
_diffrn_reflns_limit_h_min -19
_diffrn_reflns_limit_k_max 6
_diffrn_reflns_limit_k_min -8
_diffrn_reflns_limit_l_max 8
_diffrn_reflns_limit_l_min -8
_diffrn_reflns_number 2052
_diffrn_reflns_theta_full 25.98
_diffrn_reflns_theta_max 25.98
_diffrn_reflns_theta_min 2.55
_exptl_absorpt_coefficient_mu 0.362
_exptl_absorpt_correction_T_max 0.897
_exptl_absorpt_correction_T_min 0.870
_exptl_absorpt_correction_type multi-scan
_exptl_absorpt_process_details '(SADABS; Bruker, 1999)'
_exptl_crystal_colour colourless
_exptl_crystal_density_diffrn 1.468
_exptl_crystal_density_method 'not measured'
_exptl_crystal_description block
_exptl_crystal_F_000 352
_exptl_crystal_size_max 0.50
_exptl_crystal_size_mid 0.32
_exptl_crystal_size_min 0.30
_refine_diff_density_max 0.205
_refine_diff_density_min -0.254
_refine_ls_extinction_method none
_refine_ls_goodness_of_fit_ref 0.959
_refine_ls_hydrogen_treatment constr
_refine_ls_matrix_type full
_refine_ls_number_parameters 70
_refine_ls_number_reflns 810
_refine_ls_number_restraints 0
_refine_ls_restrained_S_all 0.959
_refine_ls_R_factor_all 0.0637
_refine_ls_R_factor_gt 0.0420
_refine_ls_shift/su_max 0.000
_refine_ls_shift/su_mean 0.000
_refine_ls_structure_factor_coef Fsqd
_refine_ls_weighting_details 'calc w = 1/[\s^2^(Fo^2^)+(0.0409P)^2^+0.0000P] where P=(Fo^2^+2Fc^2^)/3'
_refine_ls_weighting_scheme calc
_refine_ls_wR_factor_gt 0.0948
_refine_ls_wR_factor_ref 0.1046
_reflns_number_gt 550
_reflns_number_total 810
_reflns_threshold_expression I>2\s(I)
_cod_data_source_file sf3223sup1.cif
_cod_data_source_block 1
_cod_original_sg_symbol_H-M 'C 2/m'
_cod_database_code 2019533
_cod_database_fobs_code 2019533

loop_
_symmetry_equiv_pos_as_xyz
'x, y, z'
'-x, y, -z'
'x+1/2, y+1/2, z'
'-x+1/2, y+1/2, -z'
'-x, -y, -z'
'x, -y, z'
'-x+1/2, -y+1/2, -z'
'x+1/2, -y+1/2, z'

loop_
_atom_site_type_symbol
_atom_site_label
_atom_site_fract_x
_atom_site_fract_y
_atom_site_fract_z
_atom_site_U_iso_or_equiv
_atom_site_adp_type
_atom_site_calc_flag
_atom_site_refinement_flags
_atom_site_occupancy
_atom_site_symmetry_multiplicity
C C1 0.36128(17) 0.0000 0.2918(4) 0.0437(7) Uani d S 1 2
C C2 0.27896(18) 0.0000 0.5751(4) 0.0451(7) Uani d S 1 2
C C3 0.20538(17) 0.0000 0.4320(4) 0.0426(7) Uani d S 1 2
C C4 0.11486(17) 0.0000 0.4659(5) 0.0525(8) Uani d S 1 2
H H4A 0.1033 0.1025 0.5519 0.063 Uiso d PR 0.50 1
H H4B 0.0993 -0.1196 0.5198 0.063 Uiso d PR 0.50 1
C C6 0.12991(18) 0.0000 0.1049(5) 0.0618(9) Uani d S 1 2
H H6A 0.1197 -0.1195 0.0363 0.074 Uiso d PR 0.50 1
H H6B 0.1263 0.1030 0.0108 0.074 Uiso d PR 0.50 1
C C7 0.21200(17) 0.0000 0.2368(4) 0.0433(7) Uani d S 1 2
C C5 0.0678(3) 0.028(4) 0.2531(6) 0.060(4) Uani d P 0.50 1
H H5A 0.0408 0.1500 0.2371 0.072 Uiso d PR 0.50 1
H H5B 0.0261 -0.0708 0.2289 0.072 Uiso d PR 0.50 1
N N1 0.28795(14) 0.0000 0.1689(3) 0.0485(7) Uani d S 1 2
H H1 0.2891 0.0000 0.0430 0.058 Uiso calc SR 1 2
N N2 0.35355(14) 0.0000 0.4900(3) 0.0477(7) Uani d S 1 2
H H2 0.3993 0.0000 0.5712 0.057 Uiso calc SR 1 2
O O1 0.28256(15) 0.0000 0.7566(3) 0.0689(7) Uani d S 1 2
S S1 0.45269(5) 0.0000 0.20321(12) 0.0657(4) Uani d S 1 2

loop_
_atom_site_aniso_label
_atom_site_aniso_U_11
_atom_site_aniso_U_22
_atom_site_aniso_U_33
_atom_site_aniso_U_12
_atom_site_aniso_U_13
_atom_site_aniso_U_23
C1 0.0347(15) 0.068(2) 0.0282(15) 0.000 0.0042(12) 0.000
C2 0.0473(17) 0.0581(19) 0.0314(16) 0.000 0.0104(14) 0.000
C3 0.0388(15) 0.0577(19) 0.0333(16) 0.000 0.0114(13) 0.000
C4 0.0445(17) 0.063(2) 0.054(2) 0.000 0.0215(15) 0.000
C6 0.0383(17) 0.097(3) 0.048(2) 0.000 -0.0009(15) 0.000
C7 0.0313(14) 0.0618(19) 0.0373(17) 0.000 0.0065(12) 0.000
C5 0.0403(18) 0.073(13) 0.068(3) 0.008(4) 0.0080(17) -0.006(4)
N1 0.0365(13) 0.0856(18) 0.0237(13) 0.000 0.0056(11) 0.000
N2 0.0370(13) 0.0782(18) 0.0266(13) 0.000 0.0002(11) 0.000
O1 0.0723(16) 0.1128(19) 0.0232(12) 0.000 0.0126(11) 0.000
S1 0.0341(5) 0.1235(9) 0.0404(6) 0.000 0.0088(4) 0.000

loop_
_atom_type_symbol
_atom_type_description
_atom_type_scat_dispersion_real
_atom_type_scat_dispersion_imag
_atom_type_scat_source
C C 0.0033 0.0016 'International Tables Vol C Tables 4.2.6.8 and 6.1.1.4'
H H 0.0000 0.0000 'International Tables Vol C Tables 4.2.6.8 and 6.1.1.4'
N N 0.0061 0.0033 'International Tables Vol C Tables 4.2.6.8 and 6.1.1.4'
O O 0.0106 0.0060 'International Tables Vol C Tables 4.2.6.8 and 6.1.1.4'
S S 0.1246 0.1234 'International Tables Vol C Tables 4.2.6.8 and 6.1.1.4'

loop_
_geom_angle_atom_site_label_1
_geom_angle_atom_site_label_2
_geom_angle_atom_site_label_3
_geom_angle_site_symmetry_1
_geom_angle_site_symmetry_3
_geom_angle
N1 C1 N2 . . 114.7(2)
N1 C1 S1 . . 121.2(2)
N2 C1 S1 . . 124.1(2)
O1 C2 N2 . . 119.3(3)
O1 C2 C3 . . 127.2(3)
N2 C2 C3 . . 113.5(2)
C7 C3 C2 . . 120.0(2)
C7 C3 C4 . . 111.1(3)
C2 C3 C4 . . 128.8(3)
C3 C4 C5 . 6 102.6(2)
C3 C4 C5 . . 102.6(2)
C5 C4 C5 6 . 14(2)
C3 C4 H4A . . 111.6
C5 C4 H4A 6 . 123.4
C5 C4 H4A . . 111.4
C3 C4 H4B . . 111.6
C5 C4 H4B 6 . 97.4
C5 C4 H4B . . 110.1
H4A C4 H4B . . 109.4
C7 C6 C5 . . 102.3(3)
C7 C6 C5 . 6 102.3(3)
C5 C6 C5 . 6 14(2)
C7 C6 H6A . . 111.7
C5 C6 H6A . . 110.3
C5 C6 H6A 6 . 97.3
C7 C6 H6B . . 111.6
C5 C6 H6B . . 111.1
C5 C6 H6B 6 . 123.3
H6A C6 H6B . . 109.7
C3 C7 N1 . . 122.0(3)
C3 C7 C6 . . 114.1(3)
N1 C7 C6 . . 124.0(3)
C5 C5 C6 6 . 82.8(10)
C5 C5 C4 6 . 82.9(10)
C6 C5 C4 . . 108.5(5)
C5 C5 H5A 6 . 153.1
C6 C5 H5A . . 111.5
C4 C5 H5A . . 111.9
C5 C5 H5B 6 . 44.3
C6 C5 H5B . . 107.8
C4 C5 H5B . . 108.2
H5A C5 H5B . . 108.7
C1 N1 C7 . . 122.7(2)
C1 N1 H1 . . 118.7
C7 N1 H1 . . 118.7
C1 N2 C2 . . 127.2(2)
C1 N2 H2 . . 116.4
C2 N2 H2 . . 116.4

loop_
_geom_bond_atom_site_label_1
_geom_bond_atom_site_label_2
_geom_bond_site_symmetry_2
_geom_bond_distance
C1 N1 . 1.353(4)
C1 N2 . 1.373(4)
C1 S1 . 1.671(3)
C2 O1 . 1.229(3)
C2 N2 . 1.407(3)
C2 C3 . 1.430(4)
C3 C7 . 1.348(4)
C3 C4 . 1.512(4)
C4 C5 6 1.553(6)
C4 C5 . 1.553(6)
C4 H4A . 0.9600
C4 H4B . 0.9600
C6 C7 . 1.496(4)
C6 C5 . 1.531(6)
C6 C5 6 1.531(6)
C6 H6A . 0.9600
C6 H6B . 0.9600
C7 N1 . 1.370(3)
C5 C5 6 0.38(6)
C5 H5A . 0.9600
C5 H5B . 0.9600
N1 H1 . 0.8600
N2 H2 . 0.8600

loop_
_geom_hbond_atom_site_label_D
_geom_hbond_atom_site_label_H
_geom_hbond_atom_site_label_A
_geom_hbond_site_symmetry_A
_geom_hbond_distance_DH
_geom_hbond_distance_HA
_geom_hbond_distance_DA
_geom_hbond_angle_DHA
N1 H1 O1 1_554 0.86 1.94 2.797(4) 175.7
N2 H2 S1 2_656 0.86 2.66 3.516(4) 175.4

loop_
_geom_torsion_atom_site_label_1
_geom_torsion_atom_site_label_2
_geom_torsion_atom_site_label_3
_geom_torsion_atom_site_label_4
_geom_torsion_site_symmetry_1
_geom_torsion_site_symmetry_4
_geom_torsion
O1 C2 C3 C7 . . 180.0
N2 C2 C3 C7 . . 0.0
O1 C2 C3 C4 . . 0.0
N2 C2 C3 C4 . . 180.0
C7 C3 C4 C5 . 6 7.3(11)
C2 C3 C4 C5 . 6 -172.7(11)
C7 C3 C4 C5 . . -7.3(11)
C2 C3 C4 C5 . . 172.7(11)
C2 C3 C7 N1 . . 0.0
C4 C3 C7 N1 . . 180.0
C2 C3 C7 C6 . . 180.0
C4 C3 C7 C6 . . 0.0
C5 C6 C7 C3 . . 7.4(11)
C5 C6 C7 C3 6 . -7.4(11)
C5 C6 C7 N1 . . -172.6(11)
C5 C6 C7 N1 6 . 172.6(11)
C7 C6 C5 C5 . 6 -91.6(2)
C7 C6 C5 C4 . . -11.6(16)
C5 C6 C5 C4 6 . 80.0(14)
C3 C4 C5 C5 . 6 91.6(2)
C3 C4 C5 C6 . . 11.7(16)
C5 C4 C5 C6 6 . -79.9(14)
N2 C1 N1 C7 . . 0.0
S1 C1 N1 C7 . . 180.0
C3 C7 N1 C1 . . 0.0
C6 C7 N1 C1 . . 180.0
N1 C1 N2 C2 . . 0.0
S1 C1 N2 C2 . . 180.0
O1 C2 N2 C1 . . 180.0
C3 C2 N2 C1 . . 0.0
